data_1502406
loop_
_publ_author_name
'Wu, Tsun-Cheng'
'Chen, Jheng-Jhih'
'Wu, Yao-Ting'

_publ_section_title
;
 Nickel-catalyzed tetramerization of alkynes: synthesis and structure of
 octatetraenes.
;
_journal_issue 18
_journal_name_full 'Organic letters'
_journal_page_first 4794
_journal_page_last 4797
_journal_paper_doi 10.1021/ol201814q
_journal_volume 13
_journal_year 2011
_chemical_formula_sum 'C56 H42'
_chemical_formula_weight 714.90
_chemical_name_systematic
; 
 ? 
;
_space_group_IT_number 14
_symmetry_cell_setting monoclinic
_symmetry_space_group_name_Hall '-P 2ybc'
_symmetry_space_group_name_H-M 'P 1 21/c 1'
_atom_sites_solution_hydrogens geom
_atom_sites_solution_primary direct
_atom_sites_solution_secondary difmap
_audit_creation_method SHELXL-97
_cell_angle_alpha 90.00
_cell_angle_beta 106.1160(10)
_cell_angle_gamma 90.00
_cell_formula_units_Z 4
_cell_length_a 10.4203(2)
_cell_length_b 38.0328(8)
_cell_length_c 10.0996(2)
_cell_measurement_reflns_used 3916
_cell_measurement_temperature 296(2)
_cell_measurement_theta_max 21.3274
_cell_measurement_theta_min 2.3565
_cell_volume 3845.31(13)
_computing_cell_refinement 'SAINT V7.34A (Bruker AXS, 2006)'
_computing_data_collection 'APEX2 (Bruker AXS, 2010)'
_computing_data_reduction 'SAINT V7.34A (Bruker AXS, 2006)'
_computing_molecular_graphics 'SHELXTL (Sheldrick, 2008)'
_computing_publication_material SHELXTL
_computing_structure_refinement 'SHELXL-97 (Sheldrick, 2008)'
_computing_structure_solution 'SHELXS-97 (Sheldrick, 2008)'
_diffrn_ambient_temperature 296(2)
_diffrn_detector_area_resol_mean 8.3333
_diffrn_measured_fraction_theta_full 0.998
_diffrn_measured_fraction_theta_max 0.998
_diffrn_measurement_device_type 'Bruker APEX-II CCD'
_diffrn_measurement_method '\f and \w scans'
_diffrn_radiation_monochromator graphite
_diffrn_radiation_source 'fine-focus sealed tube'
_diffrn_radiation_type MoK\a
_diffrn_radiation_wavelength 0.71073
_diffrn_reflns_av_R_equivalents 0.0428
_diffrn_reflns_av_sigmaI/netI 0.0461
_diffrn_reflns_limit_h_max 12
_diffrn_reflns_limit_h_min -13
_diffrn_reflns_limit_k_max 47
_diffrn_reflns_limit_k_min -47
_diffrn_reflns_limit_l_max 12
_diffrn_reflns_limit_l_min -12
_diffrn_reflns_number 32258
_diffrn_reflns_theta_full 26.41
_diffrn_reflns_theta_max 26.41
_diffrn_reflns_theta_min 1.07
_exptl_absorpt_coefficient_mu 0.070
_exptl_absorpt_correction_T_max 0.9486
_exptl_absorpt_correction_T_min 0.8771
_exptl_absorpt_correction_type multi-scan
_exptl_absorpt_process_details 'SADABS V2008/1 (Bruker AXS)'
_exptl_crystal_colour Yellow
_exptl_crystal_density_diffrn 1.235
_exptl_crystal_density_meas ?
_exptl_crystal_density_method 'not measured'
_exptl_crystal_description Tabullar
_exptl_crystal_F_000 1512
_exptl_crystal_size_max 0.20
_exptl_crystal_size_mid 0.15
_exptl_crystal_size_min 0.08
_refine_diff_density_max 0.263
_refine_diff_density_min -0.222
_refine_diff_density_rms 0.065
_refine_ls_extinction_method none
_refine_ls_goodness_of_fit_ref 1.032
_refine_ls_hydrogen_treatment constr
_refine_ls_matrix_type full
_refine_ls_number_parameters 505
_refine_ls_number_reflns 7877
_refine_ls_number_restraints 0
_refine_ls_restrained_S_all 1.032
_refine_ls_R_factor_all 0.1038
_refine_ls_R_factor_gt 0.0588
_refine_ls_shift/su_max 0.001
_refine_ls_shift/su_mean 0.000
_refine_ls_structure_factor_coef Fsqd
_refine_ls_weighting_details 'calc w=1/[\s^2^(Fo^2^)+(0.1112P)^2^+1.2127P] where P=(Fo^2^+2Fc^2^)/3'
_refine_ls_weighting_scheme calc
_refine_ls_wR_factor_gt 0.1760
_refine_ls_wR_factor_ref 0.2164
_reflns_number_gt 4923
_reflns_number_total 7877
_reflns_threshold_expression >2sigma(I)
_cod_data_source_file ol201814q_si_005.cif
_cod_data_source_block 101243
_cod_depositor_comments
;
The following automatic conversions were performed:

'_exptl_crystal_density_meas' value 'not measured' was changed to '?'
- the value is perceived as not measured.

Automatic conversion script
Id: cif_fix_values 3008 2015-01-20 13:52:24Z robertas 
;
_cod_database_code 1502406

loop_
_symmetry_equiv_pos_as_xyz
'x, y, z'
'-x, y+1/2, -z+1/2'
'-x, -y, -z'
'x, -y-1/2, z-1/2'

loop_
_atom_site_label
_atom_site_type_symbol
_atom_site_fract_x
_atom_site_fract_y
_atom_site_fract_z
_atom_site_U_iso_or_equiv
_atom_site_adp_type
_atom_site_occupancy
_atom_site_symmetry_multiplicity
_atom_site_calc_flag
_atom_site_refinement_flags
C1 C 0.5053(3) 0.22541(7) 0.0272(3) 0.0486(7) Uani 1 1 d .
H1A H 0.4856 0.2501 0.0062 0.058 Uiso 1 1 calc R
H1B H 0.5189 0.2223 0.1254 0.058 Uiso 1 1 calc R
C2 C 0.3862(2) 0.20384(7) -0.0488(2) 0.0415(6) Uani 1 1 d .
C3 C 0.2843(3) 0.21577(7) -0.1731(3) 0.0461(6) Uani 1 1 d .
C4 C 0.2595(3) 0.24475(8) -0.2598(3) 0.0617(8) Uani 1 1 d .
H4 H 0.3171 0.2639 -0.2409 0.074 Uiso 1 1 calc R
C5 C 0.1463(4) 0.24535(10) -0.3774(3) 0.0713(9) Uani 1 1 d .
H5 H 0.1319 0.2648 -0.4356 0.086 Uiso 1 1 calc R
C6 C 0.0581(3) 0.21767(10) -0.4065(3) 0.0663(9) Uani 1 1 d .
C7 C -0.0712(4) 0.20803(12) -0.5157(4) 0.0913(13) Uani 1 1 d .
H7A H -0.0570 0.2079 -0.6067 0.110 Uiso 1 1 calc R
H7B H -0.1409 0.2249 -0.5152 0.110 Uiso 1 1 calc R
C8 C -0.1112(4) 0.17093(12) -0.4784(4) 0.0930(14) Uani 1 1 d .
H8A H -0.1985 0.1714 -0.4617 0.112 Uiso 1 1 calc R
H8B H -0.1134 0.1544 -0.5522 0.112 Uiso 1 1 calc R
C9 C -0.0033(3) 0.16075(9) -0.3477(3) 0.0640(9) Uani 1 1 d .
C10 C 0.0234(3) 0.13213(9) -0.2597(4) 0.0704(10) Uani 1 1 d .
H10 H -0.0349 0.1131 -0.2763 0.084 Uiso 1 1 calc R
C11 C 0.1396(3) 0.13136(8) -0.1433(3) 0.0577(7) Uani 1 1 d .
H11 H 0.1560 0.1117 -0.0863 0.069 Uiso 1 1 calc R
C12 C 0.2276(2) 0.15931(7) -0.1142(2) 0.0425(6) Uani 1 1 d .
C13 C 0.3549(2) 0.17055(7) -0.0152(2) 0.0399(6) Uani 1 1 d .
C14 C 0.4418(2) 0.14965(6) 0.1044(2) 0.0391(6) Uani 1 1 d .
H14 H 0.5334 0.1581 0.1189 0.047 Uiso 1 1 calc R
C15 C 0.4436(2) 0.10962(6) 0.0746(2) 0.0402(6) Uani 1 1 d .
H15 H 0.3548 0.1005 0.0713 0.048 Uiso 1 1 calc R
C16 C 0.5423(2) 0.09047(6) 0.1901(2) 0.0389(6) Uani 1 1 d .
C17 C 0.6906(3) 0.09351(7) 0.2269(2) 0.0415(6) Uani 1 1 d .
C18 C 0.7906(3) 0.10917(7) 0.1822(3) 0.0509(7) Uani 1 1 d .
H18 H 0.7678 0.1235 0.1045 0.061 Uiso 1 1 calc R
C19 C 0.9288(3) 0.10393(8) 0.2528(3) 0.0567(7) Uani 1 1 d .
H19 H 0.9935 0.1149 0.2197 0.068 Uiso 1 1 calc R
C20 C 0.9682(3) 0.08309(7) 0.3683(3) 0.0510(7) Uani 1 1 d .
C21 C 1.0979(3) 0.07147(10) 0.4690(4) 0.0706(9) Uani 1 1 d .
H21A H 1.1489 0.0917 0.5132 0.085 Uiso 1 1 calc R
H21B H 1.1515 0.0582 0.4219 0.085 Uiso 1 1 calc R
C22 C 1.0574(3) 0.04794(8) 0.5776(3) 0.0605(8) Uani 1 1 d .
H22A H 1.0964 0.0247 0.5808 0.073 Uiso 1 1 calc R
H22B H 1.0870 0.0584 0.6686 0.073 Uiso 1 1 calc R
C23 C 0.9068(3) 0.04593(7) 0.5296(3) 0.0517(7) Uani 1 1 d .
C24 C 0.8070(3) 0.02960(8) 0.5714(3) 0.0561(7) Uani 1 1 d .
H24 H 0.8292 0.0155 0.6497 0.067 Uiso 1 1 calc R
C25 C 0.6693(3) 0.03392(7) 0.4965(3) 0.0534(7) Uani 1 1 d .
H25 H 0.6041 0.0220 0.5259 0.064 Uiso 1 1 calc R
C26 C 0.6313(3) 0.05524(7) 0.3821(3) 0.0439(6) Uani 1 1 d .
C27 C 0.5092(3) 0.06777(6) 0.2809(2) 0.0412(6) Uani 1 1 d .
C28 C 0.1946(3) 0.18829(7) -0.2056(3) 0.0484(7) Uani 1 1 d .
C29 C 0.0853(3) 0.18890(8) -0.3167(3) 0.0555(8) Uani 1 1 d .
C30 C 0.7350(3) 0.07186(7) 0.3431(3) 0.0439(6) Uani 1 1 d .
C31 C 0.8659(3) 0.06698(7) 0.4117(3) 0.0456(6) Uani 1 1 d .
C32 C 0.6326(3) 0.21631(7) -0.0069(3) 0.0439(6) Uani 1 1 d .
C33 C 0.6404(3) 0.21623(9) -0.1416(3) 0.0617(8) Uani 1 1 d .
H33 H 0.5656 0.2224 -0.2124 0.074 Uiso 1 1 calc R
C34 C 0.7560(4) 0.20723(11) -0.1726(4) 0.0780(10) Uani 1 1 d .
H34 H 0.7595 0.2078 -0.2636 0.094 Uiso 1 1 calc R
C35 C 0.8667(4) 0.19737(10) -0.0701(4) 0.0786(10) Uani 1 1 d .
H35 H 0.9447 0.1910 -0.0917 0.094 Uiso 1 1 calc R
C36 C 0.8621(3) 0.19698(9) 0.0639(4) 0.0697(9) Uani 1 1 d .
H36 H 0.9370 0.1903 0.1337 0.084 Uiso 1 1 calc R
C37 C 0.7461(3) 0.20653(8) 0.0956(3) 0.0570(7) Uani 1 1 d .
H37 H 0.7441 0.2064 0.1871 0.068 Uiso 1 1 calc R
C38 C 0.4043(3) 0.15682(7) 0.2376(2) 0.0415(6) Uani 1 1 d .
C39 C 0.5016(3) 0.16637(8) 0.3557(3) 0.0554(7) Uani 1 1 d .
H39 H 0.5900 0.1681 0.3533 0.066 Uiso 1 1 calc R
C40 C 0.4706(4) 0.17338(9) 0.4761(3) 0.0659(9) Uani 1 1 d .
H40 H 0.5378 0.1800 0.5538 0.079 Uiso 1 1 calc R
C41 C 0.3410(4) 0.17065(9) 0.4834(3) 0.0708(9) Uani 1 1 d .
H41 H 0.3207 0.1752 0.5657 0.085 Uiso 1 1 calc R
C42 C 0.2423(3) 0.16112(9) 0.3683(3) 0.0651(8) Uani 1 1 d .
H42 H 0.1544 0.1591 0.3720 0.078 Uiso 1 1 calc R
C43 C 0.2747(3) 0.15448(8) 0.2457(3) 0.0549(7) Uani 1 1 d .
H43 H 0.2072 0.1483 0.1674 0.066 Uiso 1 1 calc R
C44 C 0.4668(3) 0.10176(7) -0.0652(2) 0.0448(6) Uani 1 1 d .
C45 C 0.5508(3) 0.12204(8) -0.1199(3) 0.0556(7) Uani 1 1 d .
H45 H 0.5957 0.1411 -0.0700 0.067 Uiso 1 1 calc R
C46 C 0.5685(4) 0.11434(10) -0.2467(3) 0.0735(10) Uani 1 1 d .
H46 H 0.6259 0.1279 -0.2816 0.088 Uiso 1 1 calc R
C47 C 0.5011(4) 0.08660(11) -0.3218(3) 0.0826(12) Uani 1 1 d .
H47 H 0.5119 0.0817 -0.4083 0.099 Uiso 1 1 calc R
C48 C 0.4194(4) 0.06639(10) -0.2708(3) 0.0735(10) Uani 1 1 d .
H48 H 0.3740 0.0477 -0.3223 0.088 Uiso 1 1 calc R
C49 C 0.4028(3) 0.07348(8) -0.1420(3) 0.0589(8) Uani 1 1 d .
H49 H 0.3480 0.0591 -0.1068 0.071 Uiso 1 1 calc R
C50 C 0.3696(3) 0.05656(7) 0.2811(3) 0.0500(7) Uani 1 1 d .
H50A H 0.3168 0.0774 0.2840 0.060 Uiso 1 1 calc R
H50B H 0.3751 0.0431 0.3640 0.060 Uiso 1 1 calc R
C51 C 0.2988(3) 0.03469(7) 0.1566(3) 0.0515(7) Uani 1 1 d .
C52 C 0.1723(3) 0.04319(9) 0.0761(3) 0.0638(8) Uani 1 1 d .
H52 H 0.1270 0.0620 0.1011 0.077 Uiso 1 1 calc R
C53 C 0.1114(4) 0.02390(12) -0.0427(4) 0.0825(11) Uani 1 1 d .
H53 H 0.0272 0.0303 -0.0971 0.099 Uiso 1 1 calc R
C54 C 0.1758(5) -0.00459(12) -0.0793(4) 0.0894(12) Uani 1 1 d .
H54 H 0.1360 -0.0176 -0.1581 0.107 Uiso 1 1 calc R
C55 C 0.2984(5) -0.01325(10) 0.0023(5) 0.0919(12) Uani 1 1 d .
H55 H 0.3417 -0.0328 -0.0203 0.110 Uiso 1 1 calc R
C56 C 0.3608(4) 0.00608(9) 0.1179(4) 0.0718(9) Uani 1 1 d .
H56 H 0.4458 -0.0003 0.1704 0.086 Uiso 1 1 calc R

loop_
_atom_site_aniso_label
_atom_site_aniso_U_11
_atom_site_aniso_U_22
_atom_site_aniso_U_33
_atom_site_aniso_U_23
_atom_site_aniso_U_13
_atom_site_aniso_U_12
C1 0.0527(17) 0.0402(14) 0.0504(15) -0.0013(12) 0.0102(13) -0.0030(12)
C2 0.0401(14) 0.0441(14) 0.0387(13) 0.0016(11) 0.0082(10) 0.0063(11)
C3 0.0440(15) 0.0499(15) 0.0436(14) 0.0057(12) 0.0109(11) 0.0105(12)
C4 0.0611(19) 0.0596(19) 0.0635(18) 0.0203(15) 0.0159(15) 0.0137(15)
C5 0.071(2) 0.080(2) 0.0591(19) 0.0213(17) 0.0111(17) 0.0276(19)
C6 0.062(2) 0.086(2) 0.0435(16) 0.0045(16) 0.0032(14) 0.0340(19)
C7 0.083(3) 0.115(3) 0.056(2) -0.007(2) -0.0153(18) 0.042(2)
C8 0.065(2) 0.114(3) 0.075(2) -0.046(2) -0.0230(18) 0.035(2)
C9 0.0475(17) 0.074(2) 0.0592(18) -0.0229(16) -0.0046(14) 0.0190(16)
C10 0.0453(18) 0.063(2) 0.087(2) -0.0261(18) -0.0070(16) 0.0050(14)
C11 0.0453(16) 0.0506(17) 0.0694(19) -0.0062(14) 0.0028(14) 0.0027(13)
C12 0.0369(13) 0.0460(15) 0.0408(13) -0.0057(11) 0.0044(10) 0.0058(11)
C13 0.0368(13) 0.0428(14) 0.0373(13) -0.0012(10) 0.0056(10) 0.0036(10)
C14 0.0333(13) 0.0424(14) 0.0391(13) -0.0012(10) 0.0056(10) -0.0005(10)
C15 0.0367(13) 0.0427(14) 0.0384(13) 0.0000(10) 0.0058(10) 0.0016(10)
C16 0.0403(14) 0.0375(13) 0.0388(13) -0.0006(10) 0.0108(10) 0.0034(10)
C17 0.0427(14) 0.0408(14) 0.0394(13) 0.0005(11) 0.0085(11) 0.0030(11)
C18 0.0475(16) 0.0533(17) 0.0515(15) 0.0088(13) 0.0129(13) -0.0042(13)
C19 0.0443(16) 0.0680(19) 0.0595(17) 0.0039(15) 0.0170(14) -0.0089(14)
C20 0.0416(15) 0.0546(17) 0.0538(16) -0.0014(13) 0.0085(12) 0.0006(12)
C21 0.0457(18) 0.083(2) 0.079(2) 0.0087(18) 0.0115(16) 0.0068(16)
C22 0.0533(18) 0.0587(18) 0.0612(18) 0.0020(14) 0.0020(14) 0.0150(14)
C23 0.0521(17) 0.0494(16) 0.0484(15) 0.0003(12) 0.0055(13) 0.0104(13)
C24 0.0619(19) 0.0524(17) 0.0533(16) 0.0122(13) 0.0146(14) 0.0129(14)
C25 0.0596(18) 0.0490(16) 0.0552(16) 0.0111(13) 0.0221(14) 0.0049(13)
C26 0.0483(15) 0.0429(14) 0.0437(14) 0.0036(11) 0.0180(12) 0.0032(11)
C27 0.0422(14) 0.0413(14) 0.0411(13) -0.0004(11) 0.0130(11) 0.0014(11)
C28 0.0448(15) 0.0558(17) 0.0407(14) 0.0003(12) 0.0054(11) 0.0103(13)
C29 0.0443(16) 0.075(2) 0.0399(14) -0.0096(13) 0.0004(12) 0.0180(14)
C30 0.0439(15) 0.0438(14) 0.0440(14) 0.0026(11) 0.0121(11) 0.0035(11)
C31 0.0435(15) 0.0476(15) 0.0440(14) -0.0013(12) 0.0093(11) 0.0058(12)
C32 0.0441(15) 0.0416(14) 0.0446(14) 0.0001(11) 0.0098(11) -0.0068(11)
C33 0.060(2) 0.076(2) 0.0462(16) 0.0001(14) 0.0105(14) -0.0090(16)
C34 0.070(2) 0.110(3) 0.061(2) -0.0160(19) 0.0293(18) -0.022(2)
C35 0.059(2) 0.085(3) 0.099(3) -0.027(2) 0.033(2) -0.0161(18)
C36 0.0466(18) 0.076(2) 0.080(2) 0.0077(18) 0.0079(16) 0.0003(16)
C37 0.0511(18) 0.0679(19) 0.0479(16) 0.0038(14) 0.0070(13) -0.0072(14)
C38 0.0445(15) 0.0409(14) 0.0362(13) 0.0003(10) 0.0066(11) 0.0022(11)
C39 0.0471(16) 0.0697(19) 0.0432(15) -0.0009(13) 0.0025(12) 0.0042(14)
C40 0.072(2) 0.079(2) 0.0385(15) -0.0064(14) 0.0017(14) 0.0088(17)
C41 0.089(3) 0.080(2) 0.0479(18) -0.0025(16) 0.0251(17) 0.0091(19)
C42 0.064(2) 0.072(2) 0.0663(19) -0.0107(16) 0.0311(16) -0.0033(16)
C43 0.0471(16) 0.0671(19) 0.0499(16) -0.0121(14) 0.0123(13) -0.0057(14)
C44 0.0454(15) 0.0476(15) 0.0384(13) 0.0040(11) 0.0063(11) 0.0148(12)
C45 0.0616(19) 0.0588(18) 0.0476(15) 0.0026(13) 0.0170(14) 0.0047(14)
C46 0.093(3) 0.086(2) 0.0485(17) 0.0091(17) 0.0313(17) 0.014(2)
C47 0.105(3) 0.097(3) 0.0458(18) -0.0097(19) 0.0220(19) 0.034(2)
C48 0.079(2) 0.076(2) 0.0564(19) -0.0207(17) 0.0036(17) 0.0183(19)
C49 0.0568(18) 0.0565(18) 0.0558(17) -0.0089(14) 0.0029(14) 0.0090(14)
C50 0.0435(15) 0.0532(16) 0.0546(16) 0.0048(13) 0.0160(13) -0.0005(12)
C51 0.0483(16) 0.0477(16) 0.0594(17) 0.0070(13) 0.0165(13) -0.0036(12)
C52 0.0473(17) 0.070(2) 0.075(2) 0.0083(16) 0.0189(16) -0.0052(15)
C53 0.052(2) 0.103(3) 0.083(2) 0.011(2) 0.0026(18) -0.024(2)
C54 0.086(3) 0.090(3) 0.087(3) -0.020(2) 0.015(2) -0.034(2)
C55 0.096(3) 0.064(2) 0.114(3) -0.029(2) 0.026(3) -0.006(2)
C56 0.067(2) 0.0536(19) 0.089(2) -0.0090(17) 0.0115(18) 0.0047(16)

loop_
_atom_type_symbol
_atom_type_description
_atom_type_scat_dispersion_real
_atom_type_scat_dispersion_imag
_atom_type_scat_source
C C 0.0033 0.0016 'International Tables Vol C Tables 4.2.6.8 and 6.1.1.4'
H H 0.0000 0.0000 'International Tables Vol C Tables 4.2.6.8 and 6.1.1.4'

loop_
_geom_angle_atom_site_label_1
_geom_angle_atom_site_label_2
_geom_angle_atom_site_label_3
_geom_angle
C32 C1 C2 114.4(2)
C32 C1 H1A 108.7
C2 C1 H1A 108.7
C32 C1 H1B 108.7
C2 C1 H1B 108.7
H1A C1 H1B 107.6
C13 C2 C3 109.3(2)
C13 C2 C1 126.4(2)
C3 C2 C1 124.3(2)
C28 C3 C4 117.2(3)
C28 C3 C2 104.5(2)
C4 C3 C2 138.4(3)
C3 C4 C5 120.4(3)
C3 C4 H4 119.8
C5 C4 H4 119.8
C6 C5 C4 121.1(3)
C6 C5 H5 119.5
C4 C5 H5 119.5
C5 C6 C29 117.2(3)
C5 C6 C7 137.7(3)
C29 C6 C7 105.0(3)
C6 C7 C8 106.6(3)
C6 C7 H7A 110.4
C8 C7 H7A 110.4
C6 C7 H7B 110.4
C8 C7 H7B 110.4
H7A C7 H7B 108.6
C9 C8 C7 105.0(3)
C9 C8 H8A 110.8
C7 C8 H8A 110.8
C9 C8 H8B 110.8
C7 C8 H8B 110.8
H8A C8 H8B 108.8
C10 C9 C29 117.3(3)
C10 C9 C8 136.3(3)
C29 C9 C8 106.4(3)
C9 C10 C11 121.1(3)
C9 C10 H10 119.5
C11 C10 H10 119.5
C12 C11 C10 121.2(3)
C12 C11 H11 119.4
C10 C11 H11 119.4
C11 C12 C28 115.7(2)
C11 C12 C13 141.3(2)
C28 C12 C13 102.9(2)
C2 C13 C12 109.1(2)
C2 C13 C14 123.3(2)
C12 C13 C14 127.5(2)
C13 C14 C38 111.5(2)
C13 C14 C15 113.30(19)
C38 C14 C15 111.5(2)
C13 C14 H14 106.7
C38 C14 H14 106.7
C15 C14 H14 106.7
C16 C15 C44 111.8(2)
C16 C15 C14 111.40(19)
C44 C15 C14 112.7(2)
C16 C15 H15 106.9
C44 C15 H15 106.9
C14 C15 H15 106.9
C27 C16 C17 108.6(2)
C27 C16 C15 125.1(2)
C17 C16 C15 126.3(2)
C18 C17 C30 115.0(2)
C18 C17 C16 141.0(2)
C30 C17 C16 104.0(2)
C17 C18 C19 121.5(2)
C17 C18 H18 119.2
C19 C18 H18 119.2
C20 C19 C18 121.6(3)
C20 C19 H19 119.2
C18 C19 H19 119.2
C19 C20 C31 116.3(2)
C19 C20 C21 137.6(3)
C31 C20 C21 106.1(2)
C20 C21 C22 105.9(3)
C20 C21 H21A 110.6
C22 C21 H21A 110.6
C20 C21 H21B 110.6
C22 C21 H21B 110.6
H21A C21 H21B 108.7
C23 C22 C21 105.2(2)
C23 C22 H22A 110.7
C21 C22 H22A 110.7
C23 C22 H22B 110.7
C21 C22 H22B 110.7
H22A C22 H22B 108.8
C24 C23 C31 116.3(3)
C24 C23 C22 137.0(3)
C31 C23 C22 106.7(3)
C23 C24 C25 121.2(3)
C23 C24 H24 119.4
C25 C24 H24 119.4
C26 C25 C24 121.5(3)
C26 C25 H25 119.2
C24 C25 H25 119.2
C25 C26 C30 115.9(2)
C25 C26 C27 139.9(3)
C30 C26 C27 104.1(2)
C16 C27 C26 109.8(2)
C16 C27 C50 126.7(2)
C26 C27 C50 123.5(2)
C29 C28 C3 122.7(3)
C29 C28 C12 123.1(3)
C3 C28 C12 114.1(2)
C28 C29 C9 121.6(3)
C28 C29 C6 121.4(3)
C9 C29 C6 117.0(3)
C31 C30 C26 122.6(2)
C31 C30 C17 123.9(2)
C26 C30 C17 113.5(2)
C30 C31 C23 122.5(3)
C30 C31 C20 121.6(2)
C23 C31 C20 116.0(2)
C33 C32 C37 117.5(3)
C33 C32 C1 121.5(2)
C37 C32 C1 121.0(2)
C34 C33 C32 121.3(3)
C34 C33 H33 119.3
C32 C33 H33 119.3
C33 C34 C35 120.3(3)
C33 C34 H34 119.8
C35 C34 H34 119.8
C36 C35 C34 119.8(3)
C36 C35 H35 120.1
C34 C35 H35 120.1
C35 C36 C37 120.0(3)
C35 C36 H36 120.0
C37 C36 H36 120.0
C36 C37 C32 121.1(3)
C36 C37 H37 119.5
C32 C37 H37 119.5
C43 C38 C39 117.5(2)
C43 C38 C14 122.4(2)
C39 C38 C14 120.1(2)
C40 C39 C38 121.4(3)
C40 C39 H39 119.3
C38 C39 H39 119.3
C39 C40 C41 120.6(3)
C39 C40 H40 119.7
C41 C40 H40 119.7
C42 C41 C40 119.4(3)
C42 C41 H41 120.3
C40 C41 H41 120.3
C41 C42 C43 119.5(3)
C41 C42 H42 120.3
C43 C42 H42 120.3
C38 C43 C42 121.5(3)
C38 C43 H43 119.2
C42 C43 H43 119.2
C49 C44 C45 117.8(3)
C49 C44 C15 119.7(3)
C45 C44 C15 122.5(2)
C46 C45 C44 120.9(3)
C46 C45 H45 119.5
C44 C45 H45 119.5
C47 C46 C45 119.9(4)
C47 C46 H46 120.1
C45 C46 H46 120.1
C48 C47 C46 120.4(3)
C48 C47 H47 119.8
C46 C47 H47 119.8
C47 C48 C49 120.2(3)
C47 C48 H48 119.9
C49 C48 H48 119.9
C44 C49 C48 120.8(3)
C44 C49 H49 119.6
C48 C49 H49 119.6
C27 C50 C51 113.5(2)
C27 C50 H50A 108.9
C51 C50 H50A 108.9
C27 C50 H50B 108.9
C51 C50 H50B 108.9
H50A C50 H50B 107.7
C56 C51 C52 117.6(3)
C56 C51 C50 120.7(3)
C52 C51 C50 121.7(3)
C51 C52 C53 120.9(3)
C51 C52 H52 119.5
C53 C52 H52 119.5
C54 C53 C52 120.3(3)
C54 C53 H53 119.9
C52 C53 H53 119.9
C55 C54 C53 118.4(4)
C55 C54 H54 120.8
C53 C54 H54 120.8
C54 C55 C56 121.9(4)
C54 C55 H55 119.1
C56 C55 H55 119.1
C51 C56 C55 120.9(3)
C51 C56 H56 119.6
C55 C56 H56 119.6

loop_
_geom_bond_atom_site_label_1
_geom_bond_atom_site_label_2
_geom_bond_distance
C1 C32 1.500(4)
C1 C2 1.508(4)
C1 H1A 0.9700
C1 H1B 0.9700
C2 C13 1.373(4)
C2 C3 1.472(3)
C3 C28 1.380(4)
C3 C4 1.387(4)
C4 C5 1.423(4)
C4 H4 0.9300
C5 C6 1.375(5)
C5 H5 0.9300
C6 C29 1.399(4)
C6 C7 1.531(5)
C7 C8 1.547(6)
C7 H7A 0.9700
C7 H7B 0.9700
C8 C9 1.528(4)
C8 H8A 0.9700
C8 H8B 0.9700
C9 C10 1.384(5)
C9 C29 1.392(5)
C10 C11 1.435(4)
C10 H10 0.9300
C11 C12 1.381(4)
C11 H11 0.9300
C12 C28 1.417(4)
C12 C13 1.486(3)
C13 C14 1.518(3)
C14 C38 1.525(3)
C14 C15 1.553(3)
C14 H14 0.9800
C15 C16 1.512(3)
C15 C44 1.526(3)
C15 H15 0.9800
C16 C27 1.371(3)
C16 C17 1.489(3)
C17 C18 1.381(4)
C17 C30 1.403(3)
C18 C19 1.432(4)
C18 H18 0.9300
C19 C20 1.376(4)
C19 H19 0.9300
C20 C31 1.401(4)
C20 C21 1.514(4)
C21 C22 1.562(5)
C21 H21A 0.9700
C21 H21B 0.9700
C22 C23 1.510(4)
C22 H22A 0.9700
C22 H22B 0.9700
C23 C24 1.374(4)
C23 C31 1.400(4)
C24 C25 1.434(4)
C24 H24 0.9300
C25 C26 1.377(4)
C25 H25 0.9300
C26 C30 1.400(4)
C26 C27 1.472(4)
C27 C50 1.516(4)
C28 C29 1.360(4)
C30 C31 1.360(4)
C32 C33 1.386(4)
C32 C37 1.389(4)
C33 C34 1.370(5)
C33 H33 0.9300
C34 C35 1.371(5)
C34 H34 0.9300
C35 C36 1.368(5)
C35 H35 0.9300
C36 C37 1.382(4)
C36 H36 0.9300
C37 H37 0.9300
C38 C43 1.379(4)
C38 C39 1.383(3)
C39 C40 1.368(4)
C39 H39 0.9300
C40 C41 1.377(5)
C40 H40 0.9300
C41 C42 1.370(5)
C41 H41 0.9300
C42 C43 1.394(4)
C42 H42 0.9300
C43 H43 0.9300
C44 C49 1.384(4)
C44 C45 1.391(4)
C45 C46 1.375(4)
C45 H45 0.9300
C46 C47 1.373(5)
C46 H46 0.9300
C47 C48 1.351(6)
C47 H47 0.9300
C48 C49 1.386(5)
C48 H48 0.9300
C49 H49 0.9300
C50 C51 1.517(4)
C50 H50A 0.9700
C50 H50B 0.9700
C51 C56 1.377(4)
C51 C52 1.381(4)
C52 C53 1.399(5)
C52 H52 0.9300
C53 C54 1.378(6)
C53 H53 0.9300
C54 C55 1.354(6)
C54 H54 0.9300
C55 C56 1.381(5)
C55 H55 0.9300
C56 H56 0.9300
